data_4133521
loop_
_publ_author_name
'Gerwien, Aaron'
'Mayer, Peter'
'Dube, Henry'

_publ_section_title
;
 Photon-Only Molecular Motor with Reverse Temperature-Dependent
 Efficiency.
;
_journal_issue 48
_journal_name_full 'Journal of the American Chemical Society'
_journal_page_first 16442
_journal_page_last 16445
_journal_paper_doi 10.1021/jacs.8b10660
_journal_volume 140
_journal_year 2018
_chemical_absolute_configuration unk
_chemical_formula_moiety 'C20 H20 O3 S'
_chemical_formula_sum 'C20 H20 O3 S'
_chemical_formula_weight 340.42
_chemical_name_common 175-B-F2
_space_group_crystal_system orthorhombic
_space_group_IT_number 19
_space_group_name_Hall 'P 2ac 2ab'
_space_group_name_H-M_alt 'P 21 21 21'
_atom_sites_solution_hydrogens geom
_audit_block_code C20H20O3S_vv265_dube
_audit_creation_method 'APEX3 v2016.9-0'
_audit_update_record 11-Apr-17
_cell_angle_alpha 90
_cell_angle_beta 90
_cell_angle_gamma 90
_cell_formula_units_Z 4
_cell_length_a 10.3115(3)
_cell_length_b 12.0645(3)
_cell_length_c 13.9574(3)
_cell_measurement_reflns_used 9940
_cell_measurement_temperature 100.(2)
_cell_measurement_theta_max 26.3667
_cell_measurement_theta_min 2.4558
_cell_volume 1736.34(8)
_computing_cell_refinement 'SAINT V8.37A (Bruker AXS Inc., 2015)'
_computing_data_collection 'APEX3 v2016.5-0, Bruker AXS (2016)'
_computing_data_reduction 'SAINT V8.37A (Bruker AXS Inc., 2015)'
_computing_molecular_graphics 'shelXle (C.B. Huebschle, rev 807)'
_computing_structure_refinement 'SHELXL-2014/7 (Sheldrick, 2014)'
_computing_structure_solution 'XT, VERSION 2014/5'
_diffrn_ambient_temperature 100.(2)
_diffrn_detector_area_resol_mean 7.4074
_diffrn_measured_fraction_theta_full 0.996
_diffrn_measured_fraction_theta_max 0.997
_diffrn_measurement_device 'fixed-chi three-circle diffractometer'
_diffrn_measurement_device_type 'Bruker D8 Venture TXS'
_diffrn_measurement_method 'mix of phi and omega scans'
_diffrn_radiation_monochromator 'focusing mirrors'
_diffrn_radiation_type MoK\a
_diffrn_radiation_wavelength 0.71073
_diffrn_reflns_av_R_equivalents 0.0386
_diffrn_reflns_av_unetI/netI 0.0311
_diffrn_reflns_Laue_measured_fraction_full 0.996
_diffrn_reflns_Laue_measured_fraction_max 0.997
_diffrn_reflns_limit_h_max 10
_diffrn_reflns_limit_h_min -12
_diffrn_reflns_limit_k_max 15
_diffrn_reflns_limit_k_min -14
_diffrn_reflns_limit_l_max 17
_diffrn_reflns_limit_l_min -17
_diffrn_reflns_number 15544
_diffrn_reflns_point_group_measured_fraction_full 0.997
_diffrn_reflns_point_group_measured_fraction_max 0.998
_diffrn_reflns_theta_full 25.242
_diffrn_reflns_theta_max 26.367
_diffrn_reflns_theta_min 3.372
_diffrn_source 'rotating anode (TXS)'
_diffrn_source_current 50
_diffrn_source_power 2.5
_diffrn_source_type 'Bruker TXS'
_diffrn_source_voltage 50
_exptl_absorpt_coefficient_mu 0.201
_exptl_absorpt_correction_T_max 0.9705
_exptl_absorpt_correction_T_min 0.9059
_exptl_absorpt_correction_type multi-scan
_exptl_absorpt_process_details
;
SADABS-2016/2 - Bruker AXS area detector scaling and absorption correction
;
_exptl_crystal_colour yellow
_exptl_crystal_density_diffrn 1.302
_exptl_crystal_density_method 'not measured'
_exptl_crystal_description block
_exptl_crystal_F_000 720
_exptl_crystal_size_max 0.100
_exptl_crystal_size_mid 0.090
_exptl_crystal_size_min 0.060
_refine_diff_density_max 0.222
_refine_diff_density_min -0.217
_refine_diff_density_rms 0.039
_refine_ls_abs_structure_details
;

Refined as an inversion twin. BASF 0.21.
;
_refine_ls_abs_structure_Flack 0.21(8)
_refine_ls_extinction_method none
_refine_ls_goodness_of_fit_ref 1.080
_refine_ls_hydrogen_treatment constr
_refine_ls_matrix_type full
_refine_ls_number_parameters 222
_refine_ls_number_reflns 3527
_refine_ls_number_restraints 0
_refine_ls_restrained_S_all 1.080
_refine_ls_R_factor_all 0.0297
_refine_ls_R_factor_gt 0.0271
_refine_ls_shift/su_max 0.000
_refine_ls_shift/su_mean 0.000
_refine_ls_structure_factor_coef Fsqd
_refine_ls_weighting_details 'w=1/[\s^2^(Fo^2^)+(0.0167P)^2^+0.6551P] where P=(Fo^2^+2Fc^2^)/3'
_refine_ls_weighting_scheme calc
_refine_ls_wR_factor_gt 0.0627
_refine_ls_wR_factor_ref 0.0644
_reflns_Friedel_coverage 0.750
_reflns_Friedel_fraction_full 0.999
_reflns_Friedel_fraction_max 0.999
_reflns_number_gt 3365
_reflns_number_total 3527
_reflns_threshold_expression 'I > 2\s(I)'
_cod_data_source_file ja8b10660_si_002.cif
_cod_data_source_block vv265
_cod_depositor_comments
;
The following automatic conversions were performed:

data item '_exptl_absorpt_correction_type' value 'Multi-Scan' was
changed to 'multi-scan' in accordance with the
/home/saulius/struct/COD-crude-data/automatic-downloads/DataCite-retrospective/ACS/depositions/lib/dictionaries/cif_core.dic
dictionary named 'cif_core.dic' version 2.4.2 last updated on
2011-04-26.

Automatic conversion script
Id: cif_fix_values 6909 2019-04-08 15:41:33Z antanas 
;
_cod_database_code 4133521
_shelx_estimated_absorpt_t_min 0.980
_shelx_estimated_absorpt_t_max 0.988
_shelx_space_group_comment
;
The symmetry employed for this shelxl refinement is uniquely defined
by the following loop, which should always be used as a source of
symmetry information in preference to the above space-group names.
They are only intended as comments.
;

loop_
_space_group_symop_operation_xyz
'x, y, z'
'-x+1/2, -y, z+1/2'
'-x, y+1/2, -z+1/2'
'x+1/2, -y+1/2, -z'

loop_
_atom_site_label
_atom_site_type_symbol
_atom_site_fract_x
_atom_site_fract_y
_atom_site_fract_z
_atom_site_U_iso_or_equiv
_atom_site_adp_type
_atom_site_occupancy
_atom_site_site_symmetry_order
_atom_site_calc_flag
_atom_site_refinement_flags_posn
_atom_site_refinement_flags_adp
S1 S 0.24098(5) 0.43796(4) 0.88443(3) 0.01359(12) Uani 1 1 d . .
O1 O 0.11719(15) 0.38867(13) 0.92181(11) 0.0198(3) Uani 1 1 d . .
O2 O 0.24360(17) 0.39221(12) 0.60664(10) 0.0215(3) Uani 1 1 d . .
O3 O 0.22213(15) 0.10693(12) 0.69898(11) 0.0226(4) Uani 1 1 d . .
C1 C 0.18835(19) 0.55364(17) 0.81463(15) 0.0144(4) Uani 1 1 d . .
C2 C 0.1399(2) 0.65099(17) 0.85440(16) 0.0194(5) Uani 1 1 d . .
H2 H 0.1451 0.6648 0.9213 0.023 Uiso 1 1 calc R U
C3 C 0.0838(2) 0.72704(18) 0.79249(17) 0.0237(5) Uani 1 1 d . .
H3 H 0.0486 0.7937 0.8177 0.028 Uiso 1 1 calc R U
C4 C 0.0780(2) 0.70782(18) 0.69370(17) 0.0217(5) Uani 1 1 d . .
H4 H 0.0392 0.7613 0.6528 0.026 Uiso 1 1 calc R U
C5 C 0.1285(2) 0.61107(18) 0.65536(16) 0.0182(4) Uani 1 1 d . .
H5 H 0.1254 0.5978 0.5883 0.022 Uiso 1 1 calc R U
C6 C 0.1839(2) 0.53370(16) 0.71684(15) 0.0143(4) Uani 1 1 d . .
C7 C 0.2391(2) 0.42506(16) 0.68878(13) 0.0135(4) Uani 1 1 d . .
C8 C 0.28852(19) 0.36556(16) 0.77600(14) 0.0129(4) Uani 1 1 d . .
C9 C 0.3630(2) 0.27344(17) 0.77380(14) 0.0132(4) Uani 1 1 d . .
C10 C 0.3977(2) 0.22519(17) 0.67850(15) 0.0157(4) Uani 1 1 d . .
C11 C 0.3255(2) 0.13630(18) 0.64354(16) 0.0178(5) Uani 1 1 d . .
C12 C 0.3613(2) 0.08399(18) 0.55859(16) 0.0223(5) Uani 1 1 d . .
H12 H 0.3115 0.0241 0.5341 0.027 Uiso 1 1 calc R U
C13 C 0.4709(2) 0.12072(19) 0.51025(16) 0.0233(5) Uani 1 1 d . .
H13 H 0.4968 0.0841 0.4531 0.028 Uiso 1 1 calc R U
C14 C 0.5430(2) 0.20920(19) 0.54337(17) 0.0231(5) Uani 1 1 d . .
H14 H 0.6171 0.2339 0.5089 0.028 Uiso 1 1 calc R U
C15 C 0.5059(2) 0.26188(18) 0.62809(16) 0.0191(5) Uani 1 1 d . .
H15 H 0.5546 0.3230 0.6514 0.023 Uiso 1 1 calc R U
C16 C 0.4245(2) 0.21515(17) 0.86104(14) 0.0152(4) Uani 1 1 d . .
C17 C 0.3259(2) 0.19067(18) 0.94063(16) 0.0201(5) Uani 1 1 d . .
H17A H 0.3673 0.1462 0.9908 0.030 Uiso 1 1 calc R U
H17B H 0.2524 0.1495 0.9138 0.030 Uiso 1 1 calc R U
H17C H 0.2949 0.2606 0.9681 0.030 Uiso 1 1 calc R U
C18 C 0.4867(2) 0.1036(2) 0.83417(17) 0.0251(5) Uani 1 1 d . .
H18A H 0.5281 0.0713 0.8908 0.038 Uiso 1 1 calc R U
H18B H 0.5520 0.1154 0.7842 0.038 Uiso 1 1 calc R U
H18C H 0.4197 0.0531 0.8103 0.038 Uiso 1 1 calc R U
C19 C 0.5330(2) 0.2913(2) 0.89905(18) 0.0258(5) Uani 1 1 d . .
H19A H 0.5737 0.2570 0.9551 0.039 Uiso 1 1 calc R U
H19B H 0.4960 0.3631 0.9172 0.039 Uiso 1 1 calc R U
H19C H 0.5983 0.3023 0.8489 0.039 Uiso 1 1 calc R U
C20 C 0.1522(3) 0.0096(2) 0.6725(2) 0.0338(6) Uani 1 1 d . .
H20A H 0.0840 -0.0047 0.7197 0.051 Uiso 1 1 calc R U
H20B H 0.2117 -0.0537 0.6703 0.051 Uiso 1 1 calc R U
H20C H 0.1131 0.0203 0.6092 0.051 Uiso 1 1 calc R U

loop_
_atom_site_aniso_label
_atom_site_aniso_U_11
_atom_site_aniso_U_22
_atom_site_aniso_U_33
_atom_site_aniso_U_23
_atom_site_aniso_U_13
_atom_site_aniso_U_12
S1 0.0156(2) 0.0138(2) 0.0115(2) -0.00042(18) -0.0004(2) 0.0006(2)
O1 0.0192(8) 0.0194(7) 0.0207(7) 0.0025(6) 0.0072(6) -0.0004(7)
O2 0.0274(8) 0.0222(7) 0.0149(7) -0.0034(6) -0.0058(7) 0.0070(7)
O3 0.0182(8) 0.0203(7) 0.0294(8) -0.0074(7) 0.0030(7) -0.0046(6)
C1 0.0125(9) 0.0140(10) 0.0167(10) 0.0019(8) -0.0002(8) 0.0002(8)
C2 0.0219(12) 0.0159(10) 0.0203(11) -0.0027(8) 0.0019(9) -0.0005(9)
C3 0.0290(13) 0.0156(11) 0.0266(12) -0.0016(9) 0.0035(10) 0.0034(10)
C4 0.0242(12) 0.0169(11) 0.0239(11) 0.0043(9) -0.0005(9) 0.0041(9)
C5 0.0194(11) 0.0182(10) 0.0170(10) 0.0016(9) 0.0002(9) 0.0008(9)
C6 0.0113(10) 0.0146(10) 0.0170(10) 0.0002(8) 0.0012(8) -0.0016(8)
C7 0.0110(9) 0.0150(9) 0.0147(9) -0.0007(7) -0.0019(8) -0.0001(9)
C8 0.0124(10) 0.0145(9) 0.0118(9) -0.0002(8) -0.0004(7) -0.0018(8)
C9 0.0099(10) 0.0143(10) 0.0154(10) 0.0008(8) 0.0005(8) -0.0031(8)
C10 0.0167(10) 0.0157(10) 0.0146(10) 0.0020(8) -0.0020(8) 0.0040(9)
C11 0.0170(11) 0.0163(10) 0.0201(11) -0.0008(9) -0.0016(8) 0.0041(8)
C12 0.0251(12) 0.0185(11) 0.0233(11) -0.0044(9) -0.0031(9) 0.0051(9)
C13 0.0303(13) 0.0230(12) 0.0166(10) -0.0013(10) 0.0000(9) 0.0104(11)
C14 0.0228(12) 0.0260(12) 0.0204(11) 0.0065(9) 0.0050(10) 0.0077(10)
C15 0.0187(11) 0.0185(10) 0.0199(11) 0.0021(9) 0.0021(9) 0.0022(8)
C16 0.0149(10) 0.0156(10) 0.0151(10) 0.0023(8) -0.0015(8) 0.0016(8)
C17 0.0235(12) 0.0194(11) 0.0172(11) 0.0049(9) 0.0014(9) 0.0024(9)
C18 0.0301(13) 0.0240(12) 0.0212(12) 0.0036(10) 0.0000(10) 0.0116(10)
C19 0.0204(12) 0.0300(13) 0.0271(13) 0.0062(10) -0.0096(10) -0.0044(10)
C20 0.0243(14) 0.0221(12) 0.0551(18) -0.0135(12) 0.0069(13) -0.0073(10)

loop_
_atom_type_symbol
_atom_type_description
_atom_type_scat_dispersion_real
_atom_type_scat_dispersion_imag
_atom_type_scat_source
C C 0.0033 0.0016 'International Tables Vol C Tables 4.2.6.8 and 6.1.1.4'
H H 0.0000 0.0000 'International Tables Vol C Tables 4.2.6.8 and 6.1.1.4'
O O 0.0106 0.0060 'International Tables Vol C Tables 4.2.6.8 and 6.1.1.4'
S S 0.1246 0.1234 'International Tables Vol C Tables 4.2.6.8 and 6.1.1.4'

loop_
_geom_angle_atom_site_label_1
_geom_angle_atom_site_label_2
_geom_angle_atom_site_label_3
_geom_angle
O1 S1 C1 103.93(9)
O1 S1 C8 109.19(9)
C1 S1 C8 90.19(9)
C11 O3 C20 117.48(18)
C6 C1 C2 121.80(19)
C6 C1 S1 114.29(16)
C2 C1 S1 123.43(16)
C3 C2 C1 117.4(2)
C3 C2 H2 121.3
C1 C2 H2 121.3
C2 C3 C4 121.5(2)
C2 C3 H3 119.3
C4 C3 H3 119.3
C5 C4 C3 120.3(2)
C5 C4 H4 119.9
C3 C4 H4 119.9
C4 C5 C6 118.8(2)
C4 C5 H5 120.6
C6 C5 H5 120.6
C1 C6 C5 120.31(19)
C1 C6 C7 113.63(18)
C5 C6 C7 126.04(19)
O2 C7 C6 123.58(18)
O2 C7 C8 126.61(18)
C6 C7 C8 109.80(16)
C9 C8 C7 124.56(18)
C9 C8 S1 124.64(16)
C7 C8 S1 110.74(14)
C8 C9 C10 118.45(18)
C8 C9 C16 126.21(18)
C10 C9 C16 115.23(17)
C15 C10 C11 119.7(2)
C15 C10 C9 121.19(19)
C11 C10 C9 118.91(19)
O3 C11 C12 124.9(2)
O3 C11 C10 114.74(19)
C12 C11 C10 120.4(2)
C13 C12 C11 119.0(2)
C13 C12 H12 120.5
C11 C12 H12 120.5
C14 C13 C12 121.5(2)
C14 C13 H13 119.3
C12 C13 H13 119.3
C13 C14 C15 119.2(2)
C13 C14 H14 120.4
C15 C14 H14 120.4
C10 C15 C14 120.2(2)
C10 C15 H15 119.9
C14 C15 H15 119.9
C17 C16 C18 106.54(17)
C17 C16 C19 110.28(18)
C18 C16 C19 107.63(19)
C17 C16 C9 112.73(17)
C18 C16 C9 112.21(17)
C19 C16 C9 107.36(17)
C16 C17 H17A 109.5
C16 C17 H17B 109.5
H17A C17 H17B 109.5
C16 C17 H17C 109.5
H17A C17 H17C 109.5
H17B C17 H17C 109.5
C16 C18 H18A 109.5
C16 C18 H18B 109.5
H18A C18 H18B 109.5
C16 C18 H18C 109.5
H18A C18 H18C 109.5
H18B C18 H18C 109.5
C16 C19 H19A 109.5
C16 C19 H19B 109.5
H19A C19 H19B 109.5
C16 C19 H19C 109.5
H19A C19 H19C 109.5
H19B C19 H19C 109.5
O3 C20 H20A 109.5
O3 C20 H20B 109.5
H20A C20 H20B 109.5
O3 C20 H20C 109.5
H20A C20 H20C 109.5
H20B C20 H20C 109.5

loop_
_geom_bond_atom_site_label_1
_geom_bond_atom_site_label_2
_geom_bond_distance
S1 O1 1.5017(16)
S1 C1 1.786(2)
S1 C8 1.815(2)
O2 C7 1.214(2)
O3 C11 1.364(3)
O3 C20 1.427(3)
C1 C6 1.387(3)
C1 C2 1.392(3)
C2 C3 1.387(3)
C2 H2 0.9500
C3 C4 1.400(3)
C3 H3 0.9500
C4 C5 1.386(3)
C4 H4 0.9500
C5 C6 1.391(3)
C5 H5 0.9500
C6 C7 1.482(3)
C7 C8 1.502(3)
C8 C9 1.351(3)
C9 C10 1.495(3)
C9 C16 1.543(3)
C10 C15 1.391(3)
C10 C11 1.393(3)
C11 C12 1.393(3)
C12 C13 1.389(3)
C12 H12 0.9500
C13 C14 1.381(3)
C13 H13 0.9500
C14 C15 1.396(3)
C14 H14 0.9500
C15 H15 0.9500
C16 C17 1.535(3)
C16 C18 1.537(3)
C16 C19 1.542(3)
C17 H17A 0.9800
C17 H17B 0.9800
C17 H17C 0.9800
C18 H18A 0.9800
C18 H18B 0.9800
C18 H18C 0.9800
C19 H19A 0.9800
C19 H19B 0.9800
C19 H19C 0.9800
C20 H20A 0.9800
C20 H20B 0.9800
C20 H20C 0.9800

loop_
_geom_torsion_atom_site_label_1
_geom_torsion_atom_site_label_2
_geom_torsion_atom_site_label_3
_geom_torsion_atom_site_label_4
_geom_torsion
O1 S1 C1 C6 -99.50(17)
C8 S1 C1 C6 10.35(17)
O1 S1 C1 C2 72.6(2)
C8 S1 C1 C2 -177.52(19)
C6 C1 C2 C3 1.5(3)
S1 C1 C2 C3 -170.11(17)
C1 C2 C3 C4 -1.1(3)
C2 C3 C4 C5 0.2(4)
C3 C4 C5 C6 0.5(3)
C2 C1 C6 C5 -0.9(3)
S1 C1 C6 C5 171.42(17)
C2 C1 C6 C7 -179.45(19)
S1 C1 C6 C7 -7.2(2)
C4 C5 C6 C1 -0.1(3)
C4 C5 C6 C7 178.3(2)
C1 C6 C7 O2 179.7(2)
C5 C6 C7 O2 1.2(3)
C1 C6 C7 C8 -1.1(2)
C5 C6 C7 C8 -179.6(2)
O2 C7 C8 C9 10.5(3)
C6 C7 C8 C9 -168.70(19)
O2 C7 C8 S1 -172.24(19)
C6 C7 C8 S1 8.6(2)
O1 S1 C8 C9 -88.40(19)
C1 S1 C8 C9 166.77(19)
O1 S1 C8 C7 94.29(15)
C1 S1 C8 C7 -10.54(15)
C7 C8 C9 C10 -1.1(3)
S1 C8 C9 C10 -178.01(15)
C7 C8 C9 C16 174.88(19)
S1 C8 C9 C16 -2.1(3)
C8 C9 C10 C15 86.9(3)
C16 C9 C10 C15 -89.5(2)
C8 C9 C10 C11 -98.0(2)
C16 C9 C10 C11 85.6(2)
C20 O3 C11 C12 5.8(3)
C20 O3 C11 C10 -173.7(2)
C15 C10 C11 O3 179.60(19)
C9 C10 C11 O3 4.4(3)
C15 C10 C11 C12 0.1(3)
C9 C10 C11 C12 -175.10(19)
O3 C11 C12 C13 -178.5(2)
C10 C11 C12 C13 1.0(3)
C11 C12 C13 C14 -1.5(3)
C12 C13 C14 C15 0.9(3)
C11 C10 C15 C14 -0.7(3)
C9 C10 C15 C14 174.37(19)
C13 C14 C15 C10 0.2(3)
C8 C9 C16 C17 51.5(3)
C10 C9 C16 C17 -132.41(19)
C8 C9 C16 C18 171.8(2)
C10 C9 C16 C18 -12.1(3)
C8 C9 C16 C19 -70.1(3)
C10 C9 C16 C19 105.9(2)
